data_7017657
loop_
_publ_author_name
'Kobelt, Claudia'
'Burschka, Christian'
'Bertermann, R\"udiger'
'Fonseca Guerra, C.'
'Bickelhaupt, F. Matthias'
'Tacke, Reinhold'

_publ_section_title
;
 Synthesis and structural characterisation of neutral pentacoordinate
 silicon(iv) complexes with a tridentate dianionic N,N,S chelate ligand.
;
_journal_issue 7
_journal_name_full 'Dalton transactions (Cambridge, England : 2003)'
_journal_page_first 2148
_journal_page_last 2162
_journal_paper_doi 10.1039/c1dt11306b
_journal_volume 41
_journal_year 2012
_chemical_formula_moiety 'C13 H13 Cl N2 S Si'
_chemical_formula_sum 'C13 H13 Cl N2 S Si'
_chemical_formula_weight 292.85
_chemical_name_systematic
;
?
;
_space_group_IT_number 14
_symmetry_cell_setting monoclinic
_symmetry_space_group_name_Hall '-P 2ybc'
_symmetry_space_group_name_H-M 'P 1 21/c 1'
_atom_sites_solution_hydrogens geom
_atom_sites_solution_primary direct
_atom_sites_solution_secondary difmap
_audit_creation_method SHELXL-97
_cell_angle_alpha 90.00
_cell_angle_beta 96.328(5)
_cell_angle_gamma 90.00
_cell_formula_units_Z 4
_cell_length_a 7.1864(15)
_cell_length_b 9.7269(19)
_cell_length_c 18.971(4)
_cell_measurement_reflns_used 9761
_cell_measurement_temperature 100(2)
_cell_measurement_theta_max 32.23
_cell_measurement_theta_min 2.35
_cell_volume 1318.0(5)
_computing_cell_refinement Bruker-SAINT
_computing_data_collection Bruker-SAINT
_computing_data_reduction Bruker-SAINT
_computing_molecular_graphics Ortep/Povray
_computing_publication_material Bruker-SHELXTL
_computing_structure_refinement 'SHELXL-97 (Sheldrick, 2008)'
_computing_structure_solution 'SHELXS-97 (Sheldrick, 2008)'
_diffrn_ambient_temperature 100(2)
_diffrn_measured_fraction_theta_full 0.992
_diffrn_measured_fraction_theta_max 0.992
_diffrn_measurement_device_type Bruker-Kappa_Apex2_CCD
_diffrn_measurement_method omega_and_phi_scans
_diffrn_radiation_monochromator Montel_multi_layer_optics
_diffrn_radiation_source rotating_anode
_diffrn_radiation_type MoK\a
_diffrn_radiation_wavelength 0.71073
_diffrn_reflns_av_R_equivalents 0.0360
_diffrn_reflns_av_sigmaI/netI 0.0210
_diffrn_reflns_limit_h_max 10
_diffrn_reflns_limit_h_min -9
_diffrn_reflns_limit_k_max 14
_diffrn_reflns_limit_k_min -14
_diffrn_reflns_limit_l_max 28
_diffrn_reflns_limit_l_min -27
_diffrn_reflns_number 35821
_diffrn_reflns_theta_full 32.36
_diffrn_reflns_theta_max 32.36
_diffrn_reflns_theta_min 2.16
_exptl_absorpt_coefficient_mu 0.521
_exptl_absorpt_correction_T_max .7463
_exptl_absorpt_correction_T_min .6666
_exptl_absorpt_correction_type multi-scan
_exptl_absorpt_process_details Bruker-SADABS
_exptl_crystal_colour yellow
_exptl_crystal_density_diffrn 1.476
_exptl_crystal_density_method 'not measured'
_exptl_crystal_description flat_needle
_exptl_crystal_F_000 608
_exptl_crystal_size_max .40
_exptl_crystal_size_mid .22
_exptl_crystal_size_min .17
_refine_diff_density_max 0.523
_refine_diff_density_min -0.288
_refine_diff_density_rms 0.062
_refine_ls_extinction_method none
_refine_ls_goodness_of_fit_ref 1.132
_refine_ls_hydrogen_treatment constr
_refine_ls_matrix_type full
_refine_ls_number_parameters 171
_refine_ls_number_reflns 4669
_refine_ls_number_restraints 4
_refine_ls_restrained_S_all 1.150
_refine_ls_R_factor_all 0.0386
_refine_ls_R_factor_gt 0.0337
_refine_ls_shift/su_max 0.002
_refine_ls_shift/su_mean 0.000
_refine_ls_structure_factor_coef Fsqd
_refine_ls_weighting_details 'calc w=1/[\s^2^(Fo^2^)+(0.0270P)^2^+0.9168P] where P=(Fo^2^+2Fc^2^)/3'
_refine_ls_weighting_scheme calc
_refine_ls_wR_factor_gt 0.0826
_refine_ls_wR_factor_ref 0.0853
_reflns_number_gt 4218
_reflns_number_total 4669
_reflns_threshold_expression >2sigma(I)
_cod_data_source_file c1dt11306b.txt
_cod_data_source_block kob14lu_7
_cod_original_sg_symbol_H-M P21/c
_cod_database_code 7017657

loop_
_symmetry_equiv_pos_as_xyz
'x, y, z'
'-x, y+1/2, -z+1/2'
'-x, -y, -z'
'x, -y-1/2, z-1/2'

loop_
_atom_site_label
_atom_site_type_symbol
_atom_site_fract_x
_atom_site_fract_y
_atom_site_fract_z
_atom_site_U_iso_or_equiv
_atom_site_adp_type
_atom_site_occupancy
_atom_site_symmetry_multiplicity
_atom_site_calc_flag
_atom_site_refinement_flags
_atom_site_disorder_assembly
_atom_site_disorder_group
S S 0.26442(5) 1.28277(3) 0.215680(17) 0.01911(7) Uani 1 1 d . . .
Si Si 0.25522(5) 1.07677(3) 0.161225(18) 0.01558(8) Uani 0.50 1 d PD A 1
Cl Cl 0.49453(10) 1.12676(10) 0.10980(5) 0.02061(12) Uani 0.7113(13) 1 d PD A 1
C1 C 0.0433(5) 1.1066(7) 0.0967(2) 0.02159(11) Uani 0.7113(13) 1 d PD A 1
H1D H 0.0376 1.0368 0.0592 0.032 Uiso 0.7113(13) 1 calc PR A 1
H1E H 0.0504 1.1981 0.0756 0.032 Uiso 0.7113(13) 1 calc PR A 1
H1F H -0.0693 1.1004 0.1213 0.032 Uiso 0.7113(13) 1 calc PR A 1
SiB Si 0.25522(5) 1.07677(3) 0.161225(18) 0.01558(8) Uani 0.50 1 d PD A 2
ClB Cl 0.0174(2) 1.1124(4) 0.08977(11) 0.02159(11) Uani 0.2887(13) 1 d PD A 2
C1B C 0.4641(13) 1.1210(13) 0.1147(6) 0.02061(12) Uani 0.2887(13) 1 d PD A 2
H1A H 0.5785 1.1070 0.1471 0.031 Uiso 0.2887(13) 1 calc PR A 2
H1B H 0.4561 1.2173 0.0996 0.031 Uiso 0.2887(13) 1 calc PR A 2
H1C H 0.4669 1.0616 0.0731 0.031 Uiso 0.2887(13) 1 calc PR A 2
N2 N 0.23653(15) 0.99948(11) 0.24340(5) 0.01671(19) Uani 1 1 d . . .
N1 N 0.27902(15) 0.88344(11) 0.13076(6) 0.0176(2) Uani 1 1 d . . .
C7 C 0.21797(17) 1.07529(13) 0.30483(6) 0.0166(2) Uani 1 1 d . A .
C2 C 0.22969(17) 1.21887(13) 0.29939(7) 0.0173(2) Uani 1 1 d . A .
C8 C 0.23589(18) 0.85131(12) 0.25136(6) 0.0173(2) Uani 1 1 d . A .
H8A H 0.1141 0.8202 0.2654 0.021 Uiso 1 1 calc R . .
H8B H 0.3360 0.8225 0.2885 0.021 Uiso 1 1 calc R . .
C3 C 0.21526(19) 1.30161(14) 0.35801(7) 0.0221(2) Uani 1 1 d . . .
H3 H 0.2243 1.3987 0.3539 0.026 Uiso 1 1 calc R A .
C9 C 0.26807(17) 0.79063(13) 0.18203(7) 0.0172(2) Uani 1 1 d . A .
C10 C 0.28778(19) 0.65072(13) 0.17035(7) 0.0215(2) Uani 1 1 d . . .
H10 H 0.2800 0.5864 0.2076 0.026 Uiso 1 1 calc R A .
C6 C 0.18966(19) 1.01717(15) 0.37014(7) 0.0212(2) Uani 1 1 d . . .
H6 H 0.1812 0.9202 0.3748 0.025 Uiso 1 1 calc R A .
C11 C 0.3190(2) 0.60716(15) 0.10330(8) 0.0254(3) Uani 1 1 d . A .
H11 H 0.3346 0.5121 0.0940 0.030 Uiso 1 1 calc R . .
C12 C 0.3273(2) 0.70354(15) 0.04971(8) 0.0257(3) Uani 1 1 d . . .
H12 H 0.3473 0.6751 0.0032 0.031 Uiso 1 1 calc R A .
C5 C 0.1739(2) 1.10183(16) 0.42857(7) 0.0247(3) Uani 1 1 d . A .
H5 H 0.1535 1.0619 0.4728 0.030 Uiso 1 1 calc R . .
C4 C 0.1876(2) 1.24282(16) 0.42296(7) 0.0256(3) Uani 1 1 d . A .
H4 H 0.1781 1.2995 0.4632 0.031 Uiso 1 1 calc R . .
C13 C 0.3065(2) 0.84037(14) 0.06479(7) 0.0224(2) Uani 1 1 d . A .
H13 H 0.3114 0.9063 0.0281 0.027 Uiso 1 1 calc R . .

loop_
_atom_site_aniso_label
_atom_site_aniso_U_11
_atom_site_aniso_U_22
_atom_site_aniso_U_33
_atom_site_aniso_U_23
_atom_site_aniso_U_13
_atom_site_aniso_U_12
S 0.02186(15) 0.01474(13) 0.02171(14) 0.00074(10) 0.00671(11) 0.00040(10)
Si 0.01607(16) 0.01552(15) 0.01541(15) 0.00129(11) 0.00290(11) -0.00044(11)
Cl 0.0187(3) 0.0217(2) 0.0235(2) -0.00251(17) 0.0120(2) -0.0046(2)
C1 0.0187(3) 0.0217(2) 0.0235(2) 0.0082(5) -0.0011(4) 0.0044(6)
SiB 0.01607(16) 0.01552(15) 0.01541(15) 0.00129(11) 0.00290(11) -0.00044(11)
ClB 0.0187(3) 0.0217(2) 0.0235(2) 0.0082(5) -0.0011(4) 0.0044(6)
C1B 0.0187(3) 0.0217(2) 0.0235(2) -0.00251(17) 0.0120(2) -0.0046(2)
N2 0.0198(5) 0.0140(4) 0.0164(4) 0.0007(3) 0.0026(4) -0.0001(4)
N1 0.0166(5) 0.0182(5) 0.0186(5) -0.0001(4) 0.0044(4) 0.0000(4)
C7 0.0148(5) 0.0185(5) 0.0164(5) 0.0000(4) 0.0018(4) 0.0008(4)
C2 0.0145(5) 0.0184(5) 0.0192(5) -0.0008(4) 0.0028(4) 0.0010(4)
C8 0.0187(6) 0.0153(5) 0.0178(5) 0.0023(4) 0.0025(4) -0.0004(4)
C3 0.0198(6) 0.0218(6) 0.0249(6) -0.0059(5) 0.0038(5) 0.0017(5)
C9 0.0146(5) 0.0171(5) 0.0199(5) 0.0003(4) 0.0020(4) 0.0000(4)
C10 0.0220(6) 0.0160(5) 0.0262(6) -0.0006(4) 0.0008(5) -0.0001(4)
C6 0.0211(6) 0.0248(6) 0.0178(5) 0.0023(4) 0.0030(4) -0.0001(5)
C11 0.0245(7) 0.0199(6) 0.0318(7) -0.0066(5) 0.0035(5) -0.0006(5)
C12 0.0268(7) 0.0254(6) 0.0258(6) -0.0074(5) 0.0076(5) -0.0011(5)
C5 0.0241(6) 0.0341(7) 0.0164(5) -0.0005(5) 0.0043(5) 0.0007(5)
C4 0.0244(7) 0.0322(7) 0.0205(6) -0.0068(5) 0.0042(5) 0.0021(5)
C13 0.0248(6) 0.0237(6) 0.0198(6) -0.0020(5) 0.0074(5) -0.0003(5)

loop_
_atom_type_symbol
_atom_type_description
_atom_type_scat_dispersion_real
_atom_type_scat_dispersion_imag
_atom_type_scat_source
C C 0.0033 0.0016 'International Tables Vol C Tables 4.2.6.8 and 6.1.1.4'
H H 0.0000 0.0000 'International Tables Vol C Tables 4.2.6.8 and 6.1.1.4'
N N 0.0061 0.0033 'International Tables Vol C Tables 4.2.6.8 and 6.1.1.4'
Si Si 0.0817 0.0704 'International Tables Vol C Tables 4.2.6.8 and 6.1.1.4'
S S 0.1246 0.1234 'International Tables Vol C Tables 4.2.6.8 and 6.1.1.4'
Cl Cl 0.1484 0.1585 'International Tables Vol C Tables 4.2.6.8 and 6.1.1.4'

loop_
_geom_angle_atom_site_label_1
_geom_angle_atom_site_label_2
_geom_angle_atom_site_label_3
_geom_angle
C2 S Si 95.76(5)
N2 Si C1 120.91(16)
N2 Si N1 82.50(5)
C1 Si N1 92.7(2)
N2 Si Cl 130.77(5)
C1 Si Cl 107.81(13)
N1 Si Cl 89.03(4)
N2 Si S 88.56(4)
C1 Si S 98.2(2)
N1 Si S 168.44(4)
Cl Si S 91.30(3)
C7 N2 C8 115.85(10)
C7 N2 Si 122.69(9)
C8 N2 Si 121.46(8)
C9 N1 C13 119.34(11)
C9 N1 Si 114.54(9)
C13 N1 Si 126.11(9)
C6 C7 N2 124.24(12)
C6 C7 C2 118.93(12)
N2 C7 C2 116.84(11)
C3 C2 C7 120.55(12)
C3 C2 S 123.59(10)
C7 C2 S 115.86(9)
N2 C8 C9 107.50(10)
C2 C3 C4 120.15(13)
N1 C9 C10 122.07(12)
N1 C9 C8 113.85(11)
C10 C9 C8 124.07(11)
C11 C10 C9 118.49(13)
C5 C6 C7 119.88(13)
C10 C11 C12 119.42(13)
C13 C12 C11 119.15(13)
C4 C5 C6 120.83(13)
C5 C4 C3 119.65(13)
N1 C13 C12 121.51(13)

loop_
_geom_bond_atom_site_label_1
_geom_bond_atom_site_label_2
_geom_bond_distance
S C2 1.7486(13)
S Si 2.2520(6)
Si N2 1.7492(11)
Si C1 1.869(4)
Si N1 1.9803(12)
Si Cl 2.1250(6)
N2 C7 1.3980(16)
N2 C8 1.4492(16)
N1 C9 1.3357(16)
N1 C13 1.3546(16)
C7 C6 1.3970(17)
C7 C2 1.4036(17)
C2 C3 1.3860(18)
C8 C9 1.4828(17)
C3 C4 1.392(2)
C9 C10 1.3886(18)
C10 C11 1.382(2)
C6 C5 1.3955(19)
C11 C12 1.389(2)
C12 C13 1.373(2)
C5 C4 1.380(2)

loop_
_geom_torsion_atom_site_label_1
_geom_torsion_atom_site_label_2
_geom_torsion_atom_site_label_3
_geom_torsion_atom_site_label_4
_geom_torsion
C2 S Si N2 -3.95(6)
C2 S Si C1 117.09(15)
C2 S Si N1 -43.21(19)
C2 S Si Cl -134.70(5)
C1 Si N2 C7 -93.3(3)
N1 Si N2 C7 178.10(10)
Cl Si N2 C7 95.93(11)
S Si N2 C7 5.45(10)
C1 Si N2 C8 85.5(3)
N1 Si N2 C8 -3.09(10)
Cl Si N2 C8 -85.27(11)
S Si N2 C8 -175.74(10)
N2 Si N1 C9 0.88(9)
C1 Si N1 C9 -119.95(17)
Cl Si N1 C9 132.26(9)
S Si N1 C9 40.5(2)
N2 Si N1 C13 -178.37(12)
C1 Si N1 C13 60.79(18)
Cl Si N1 C13 -47.00(11)
S Si N1 C13 -138.72(16)
C8 N2 C7 C6 -3.53(18)
Si N2 C7 C6 175.34(10)
C8 N2 C7 C2 176.22(11)
Si N2 C7 C2 -4.91(16)
C6 C7 C2 C3 0.63(19)
N2 C7 C2 C3 -179.14(12)
C6 C7 C2 S -179.79(10)
N2 C7 C2 S 0.45(15)
Si S C2 C3 -177.76(11)
Si S C2 C7 2.67(10)
C7 N2 C8 C9 -176.72(10)
Si N2 C8 C9 4.39(14)
C7 C2 C3 C4 -0.5(2)
S C2 C3 C4 179.99(11)
C13 N1 C9 C10 1.35(19)
Si N1 C9 C10 -177.96(10)
C13 N1 C9 C8 -179.39(11)
Si N1 C9 C8 1.30(14)
N2 C8 C9 N1 -3.29(15)
N2 C8 C9 C10 175.95(12)
N1 C9 C10 C11 -0.2(2)
C8 C9 C10 C11 -179.43(12)
N2 C7 C6 C5 179.64(12)
C2 C7 C6 C5 -0.11(19)
C9 C10 C11 C12 -0.8(2)
C10 C11 C12 C13 0.7(2)
C7 C6 C5 C4 -0.6(2)
C6 C5 C4 C3 0.8(2)
C2 C3 C4 C5 -0.2(2)
C9 N1 C13 C12 -1.4(2)
Si N1 C13 C12 177.80(11)
C11 C12 C13 N1 0.4(2)
